data_4077635
loop_
_publ_author_name
'Zhang, Cungen'
'Guzei, Ilia A.'
'Espenson, James H.'

_publ_section_title
;
 Acidic C&#x2212;H Activation of Methyltrioxorhenium(VII):&#x00A0;
 Isolation and Characterization of Two Compounds Having the Novel Group
 C5H5N&#x2212;CH2&#x2212;ReO2Coordinated to Tin(IV)
;
_journal_issue 25
_journal_name_full Organometallics
_journal_page_first 5257
_journal_paper_doi 10.1021/om000683r
_journal_volume 19
_journal_year 2000
_chemical_formula_sum 'C54 H60 Cl8 N8 O12 Re4 Sn'
_chemical_formula_weight 2160.19
_chemical_name_systematic
; 
 ? 
;
_space_group_IT_number 14
_symmetry_cell_setting monoclinic
_symmetry_space_group_name_Hall '-P 2ybc'
_symmetry_space_group_name_H-M 'P 1 21/c 1'
_atom_sites_solution_hydrogens geom
_atom_sites_solution_primary direct
_atom_sites_solution_secondary difmap
_audit_creation_method SHELXL-97
_cell_angle_alpha 90.00
_cell_angle_beta 108.1630(10)
_cell_angle_gamma 90.00
_cell_formula_units_Z 2
_cell_length_a 16.0805(7)
_cell_length_b 9.5146(4)
_cell_length_c 24.1840(11)
_cell_measurement_temperature 173(2)
_cell_volume 3515.8(3)
_computing_cell_refinement 'Bruker SMART'
_computing_data_collection 'Bruker SMART'
_computing_data_reduction 'Bruker SHELXTL'
_computing_molecular_graphics 'Bruker SHELXTL'
_computing_publication_material 'Bruker SHELXTL'
_computing_structure_refinement 'SHELXL-97 (Sheldrick, 1997)'
_computing_structure_solution 'SHELXS-97 (Sheldrick, 1990)'
_diffrn_ambient_temperature 173(2)
_diffrn_measured_fraction_theta_full 1.000
_diffrn_measured_fraction_theta_max 1.000
_diffrn_measurement_device_type 'CCD area detector'
_diffrn_measurement_method 'phi and omega scans'
_diffrn_radiation_monochromator graphite
_diffrn_radiation_source 'fine-focus sealed tube'
_diffrn_radiation_type MoK\a
_diffrn_radiation_wavelength 0.71073
_diffrn_reflns_av_R_equivalents 0.0000
_diffrn_reflns_av_sigmaI/netI 0.0745
_diffrn_reflns_limit_h_max 15
_diffrn_reflns_limit_h_min -16
_diffrn_reflns_limit_k_max 9
_diffrn_reflns_limit_k_min 0
_diffrn_reflns_limit_l_max 24
_diffrn_reflns_limit_l_min 0
_diffrn_reflns_number 3674
_diffrn_reflns_theta_full 20.82
_diffrn_reflns_theta_max 20.82
_diffrn_reflns_theta_min 1.33
_exptl_absorpt_coefficient_mu 7.574
_exptl_absorpt_correction_T_max 0.5180
_exptl_absorpt_correction_T_min 0.3127
_exptl_absorpt_correction_type none
_exptl_crystal_density_diffrn 2.041
_exptl_crystal_density_method 'not measured'
_exptl_crystal_F_000 2044
_exptl_crystal_size_max 0.20
_exptl_crystal_size_mid 0.10
_exptl_crystal_size_min 0.10
_refine_diff_density_max 1.418
_refine_diff_density_min -1.814
_refine_diff_density_rms 0.190
_refine_ls_extinction_method none
_refine_ls_goodness_of_fit_ref 1.055
_refine_ls_hydrogen_treatment mixed
_refine_ls_matrix_type full
_refine_ls_number_parameters 257
_refine_ls_number_reflns 3674
_refine_ls_number_restraints 210
_refine_ls_restrained_S_all 1.029
_refine_ls_R_factor_all 0.0893
_refine_ls_R_factor_gt 0.0697
_refine_ls_shift/su_max 0.000
_refine_ls_shift/su_mean 0.000
_refine_ls_structure_factor_coef Fsqd
_refine_ls_weighting_details 'calc w=1/[\s^2^(Fo^2^)+(0.1100P)^2^+0.0000P] where P=(Fo^2^+2Fc^2^)/3'
_refine_ls_weighting_scheme calc
_refine_ls_wR_factor_gt 0.1733
_refine_ls_wR_factor_ref 0.1811
_reflns_number_gt 2634
_reflns_number_total 3674
_reflns_threshold_expression >2sigma(I)
_cod_data_source_file om000683r.cif
_cod_data_source_block OM000683R-2
_cod_depositor_comments
;
The following automatic conversions were performed:

'_symmetry_cell_setting' value 'Monoclinic' changed to 'monoclinic'
according to /home/saulius/struct/CIF-dictionaries/cif_core.dic
dictionary named 'cif_core.dic' version 2.4.2 from 2011-04-26.

Automatic conversion script
Id: cif_fix_values 1715 2011-07-08 13:25:40Z adriana 
;
_cod_original_sg_symbol_H-M P2(1)/c
_cod_database_code 4077635

loop_
_symmetry_equiv_pos_as_xyz
'x, y, z'
'-x, y+1/2, -z+1/2'
'-x, -y, -z'
'x, -y-1/2, z-1/2'

loop_
_atom_site_label
_atom_site_type_symbol
_atom_site_fract_x
_atom_site_fract_y
_atom_site_fract_z
_atom_site_U_iso_or_equiv
_atom_site_adp_type
_atom_site_occupancy
_atom_site_symmetry_multiplicity
_atom_site_calc_flag
_atom_site_refinement_flags
Re1 Re 0.78707(4) -0.02860(7) 0.05449(3) 0.0412(3) Uani 1 1 d U
Sn Sn 1.0000 0.0000 0.0000 0.0394(5) Uani 1 2 d SU
Cl1 Cl 1.1010(3) -0.1055(5) 0.0951(2) 0.0550(13) Uani 1 1 d U
O1 O 0.6969(8) -0.0415(12) 0.0794(5) 0.051(3) Uani 1 1 d U
O2 O 0.8880(6) -0.0079(10) 0.0349(5) 0.045(3) Uani 1 1 d U
C1 C 0.7208(11) -0.119(2) -0.0243(9) 0.063(6) Uani 1 1 d U
H1A H 0.7643 -0.1430 -0.0442 0.075 Uiso 1 1 calc R
H1B H 0.6951 -0.2081 -0.0164 0.075 Uiso 1 1 calc R
N1 N 0.6500(6) -0.0362(10) -0.0657(4) 0.051(4) Uani 1 1 d GU
C2 C 0.6717(5) 0.0610(10) -0.1019(4) 0.073(6) Uani 1 1 d GU
C3 C 0.6084(6) 0.1522(9) -0.1354(4) 0.055(5) Uani 1 1 d GU
C4 C 0.5233(5) 0.1462(12) -0.1328(5) 0.069(6) Uani 1 1 d GU
H4 H 0.4801 0.2086 -0.1557 0.083 Uiso 1 1 calc R
C5 C 0.5016(5) 0.0490(14) -0.0966(5) 0.081(7) Uani 1 1 d GU
H5 H 0.4435 0.0449 -0.0948 0.097 Uiso 1 1 calc R
C6 C 0.5649(7) -0.0422(11) -0.0631(4) 0.063(5) Uani 1 1 d GU
H6 H 0.5501 -0.1087 -0.0384 0.075 Uiso 1 1 calc R
C7 C 0.6321(9) 0.2536(12) -0.1734(6) 0.074(6) Uani 1 1 d GU
H7A H 0.6151 0.2167 -0.2132 0.111 Uiso 1 1 calc R
H7B H 0.6955 0.2694 -0.1595 0.111 Uiso 1 1 calc R
H7C H 0.6016 0.3426 -0.1729 0.111 Uiso 1 1 calc R
N2 N 0.7459(7) 0.1771(9) 0.0247(4) 0.050(4) Uani 1 1 d GU
C8 C 0.7963(6) 0.2580(9) -0.0005(4) 0.045(5) Uani 1 1 d GU
C9 C 0.7662(7) 0.3886(9) -0.0242(4) 0.078(7) Uani 1 1 d GU
C10 C 0.6857(7) 0.4382(9) -0.0226(5) 0.065(6) Uani 1 1 d GU
H10 H 0.6652 0.5275 -0.0388 0.077 Uiso 1 1 calc R
C11 C 0.6353(6) 0.3573(12) 0.0026(6) 0.080(7) Uani 1 1 d GU
H11 H 0.5802 0.3912 0.0037 0.096 Uiso 1 1 calc R
C12 C 0.6653(6) 0.2268(11) 0.0263(5) 0.050(5) Uani 1 1 d GU
H12 H 0.6309 0.1715 0.0435 0.060 Uiso 1 1 calc R
C13 C 0.8183(10) 0.4832(13) -0.0486(7) 0.114(9) Uani 1 1 d GU
H13A H 0.7790 0.5440 -0.0780 0.171 Uiso 1 1 calc R
H13B H 0.8541 0.4273 -0.0667 0.171 Uiso 1 1 calc R
H13C H 0.8565 0.5411 -0.0175 0.171 Uiso 1 1 calc R
N3 N 0.8601(7) 0.0675(10) 0.1401(4) 0.048(4) Uani 1 1 d GU
C14 C 0.9509(6) 0.0755(12) 0.1600(5) 0.048(5) Uani 1 1 d GU
H14 H 0.9844 0.0322 0.1386 0.058 Uiso 1 1 calc R
C15 C 0.9927(5) 0.1469(13) 0.2113(5) 0.070(6) Uani 1 1 d GU
H15 H 1.0548 0.1524 0.2249 0.083 Uiso 1 1 calc R
C16 C 0.9437(8) 0.2103(12) 0.2427(4) 0.070(6) Uani 1 1 d GU
H16 H 0.9723 0.2592 0.2777 0.084 Uiso 1 1 calc R
C17 C 0.8529(8) 0.2024(10) 0.2227(5) 0.067(6) Uani 1 1 d GU
C18 C 0.8111(5) 0.1309(11) 0.1714(5) 0.055(5) Uani 1 1 d GU
C19 C 0.8026(11) 0.2695(16) 0.2503(7) 0.152(12) Uani 1 1 d GU
H19A H 0.8289 0.3607 0.2646 0.228 Uiso 1 1 calc R
H19B H 0.7990 0.2123 0.2832 0.228 Uiso 1 1 calc R
H19C H 0.7437 0.2838 0.2231 0.228 Uiso 1 1 calc R
N4 N 0.8242(5) -0.2354(8) 0.0872(5) 0.044(4) Uani 1 1 d GU
C20 C 0.9083(5) -0.2870(7) 0.0962(4) 0.056(5) Uani 1 1 d GU
C21 C 0.9289(6) -0.4236(7) 0.1161(4) 0.054(5) Uani 1 1 d GU
C22 C 0.8654(7) -0.5086(8) 0.1270(5) 0.071(6) Uani 1 1 d GU
H22 H 0.8795 -0.6020 0.1406 0.085 Uiso 1 1 calc R
C23 C 0.7814(6) -0.4570(9) 0.1180(6) 0.087(7) Uani 1 1 d GU
H23 H 0.7380 -0.5151 0.1255 0.104 Uiso 1 1 calc R
C24 C 0.7608(5) -0.3204(9) 0.0981(5) 0.070(6) Uani 1 1 d GU
H24 H 0.7033 -0.2851 0.0919 0.084 Uiso 1 1 calc R
C25 C 1.0198(6) -0.4770(10) 0.1266(7) 0.088(7) Uani 1 1 d GU
H25A H 1.0176 -0.5745 0.1132 0.133 Uiso 1 1 calc R
H25B H 1.0517 -0.4727 0.1684 0.133 Uiso 1 1 calc R
H25C H 1.0497 -0.4187 0.1053 0.133 Uiso 1 1 calc R
C26 C 1.0344(11) 0.1931(12) 0.0352(8) 0.064(6) Uani 1 1 d RU
H26A H 1.0921 0.2182 0.0326 0.096 Uiso 1 1 calc R
H26B H 1.0364 0.1920 0.0761 0.096 Uiso 1 1 calc R
H26C H 0.9911 0.2624 0.0139 0.096 Uiso 1 1 calc R

loop_
_atom_site_aniso_label
_atom_site_aniso_U_11
_atom_site_aniso_U_22
_atom_site_aniso_U_33
_atom_site_aniso_U_23
_atom_site_aniso_U_13
_atom_site_aniso_U_12
Re1 0.0255(5) 0.0435(5) 0.0575(5) -0.0025(4) 0.0172(3) -0.0024(3)
Sn 0.0265(9) 0.0250(9) 0.0682(12) -0.0024(7) 0.0169(9) -0.0022(6)
Cl1 0.026(3) 0.067(3) 0.069(3) 0.002(2) 0.010(2) 0.004(2)
O1 0.050(7) 0.062(7) 0.055(8) 0.008(6) 0.037(6) 0.001(6)
O2 0.024(6) 0.057(7) 0.058(8) -0.004(6) 0.019(6) -0.007(5)
C1 0.039(12) 0.069(13) 0.096(15) 0.036(11) 0.044(11) 0.016(9)
N1 0.039(10) 0.075(10) 0.035(8) -0.009(8) 0.006(7) 0.003(8)
C2 0.068(14) 0.108(16) 0.048(13) -0.009(12) 0.025(11) -0.007(13)
C3 0.048(13) 0.074(13) 0.057(13) -0.004(10) 0.034(11) 0.017(10)
C4 0.030(12) 0.102(16) 0.057(13) 0.012(12) -0.015(10) -0.002(10)
C5 0.047(13) 0.122(17) 0.057(13) 0.006(13) -0.008(11) 0.018(13)
C6 0.016(10) 0.096(14) 0.077(14) -0.005(12) 0.016(10) -0.016(10)
C7 0.050(13) 0.097(15) 0.084(15) 0.004(12) 0.034(12) 0.044(11)
N2 0.044(9) 0.077(11) 0.036(9) -0.003(7) 0.024(7) -0.004(8)
C8 0.071(13) 0.029(10) 0.032(10) 0.018(8) 0.012(9) 0.018(9)
C9 0.076(16) 0.059(13) 0.107(17) -0.020(12) 0.037(13) -0.005(11)
C10 0.045(12) 0.044(11) 0.099(15) 0.004(11) 0.014(11) 0.012(10)
C11 0.047(13) 0.089(16) 0.093(16) 0.004(13) 0.008(12) 0.014(12)
C12 0.037(11) 0.046(11) 0.071(13) -0.006(9) 0.020(10) 0.010(8)
C13 0.12(2) 0.098(18) 0.13(2) 0.004(15) 0.047(17) -0.012(15)
N3 0.050(10) 0.049(9) 0.053(9) 0.014(7) 0.027(8) 0.010(7)
C14 0.035(11) 0.069(12) 0.045(11) -0.013(9) 0.018(9) -0.009(9)
C15 0.040(12) 0.111(16) 0.057(14) -0.004(12) 0.014(11) -0.020(11)
C16 0.075(16) 0.072(13) 0.041(13) -0.004(10) -0.013(11) -0.013(11)
C17 0.057(14) 0.078(14) 0.084(16) 0.014(12) 0.049(13) 0.021(11)
C18 0.099(15) 0.033(10) 0.035(11) 0.008(8) 0.023(11) 0.001(10)
C19 0.13(2) 0.15(2) 0.16(3) -0.01(2) 0.02(2) -0.02(2)
N4 0.047(10) 0.041(8) 0.050(9) 0.008(7) 0.024(8) -0.001(7)
C20 0.053(12) 0.045(11) 0.067(13) -0.010(9) 0.015(10) 0.014(9)
C21 0.061(13) 0.047(11) 0.045(11) 0.008(9) 0.004(10) -0.003(10)
C22 0.083(16) 0.063(13) 0.062(13) 0.018(10) 0.015(12) -0.002(11)
C23 0.090(17) 0.068(14) 0.095(16) 0.044(12) 0.018(13) -0.031(12)
C24 0.031(11) 0.078(14) 0.103(17) -0.005(12) 0.024(11) -0.018(10)
C25 0.107(18) 0.053(12) 0.117(18) 0.001(12) 0.051(15) 0.021(12)
C26 0.082(14) 0.057(12) 0.065(13) 0.007(10) 0.040(12) -0.030(10)

loop_
_atom_type_symbol
_atom_type_description
_atom_type_scat_dispersion_real
_atom_type_scat_dispersion_imag
_atom_type_scat_source
C C 0.0033 0.0016 'International Tables Vol C Tables 4.2.6.8 and 6.1.1.4'
H H 0.0000 0.0000 'International Tables Vol C Tables 4.2.6.8 and 6.1.1.4'
N N 0.0061 0.0033 'International Tables Vol C Tables 4.2.6.8 and 6.1.1.4'
O O 0.0106 0.0060 'International Tables Vol C Tables 4.2.6.8 and 6.1.1.4'
Re Re -1.0185 7.2310 'International Tables Vol C Tables 4.2.6.8 and 6.1.1.4'
Sn Sn -0.6537 1.4246 'International Tables Vol C Tables 4.2.6.8 and 6.1.1.4'
Cl Cl 0.1484 0.1585 'International Tables Vol C Tables 4.2.6.8 and 6.1.1.4'

loop_
_geom_angle_atom_site_label_1
_geom_angle_atom_site_label_2
_geom_angle_atom_site_label_3
_geom_angle
_geom_angle_site_symmetry_1
_geom_angle_site_symmetry_3
O1 Re1 O2 174.6(5) . .
O1 Re1 C1 92.6(6) . .
O2 Re1 C1 92.8(6) . .
O1 Re1 N2 88.7(5) . .
O2 Re1 N2 91.2(4) . .
C1 Re1 N2 93.1(6) . .
O1 Re1 N4 88.5(4) . .
O2 Re1 N4 91.5(4) . .
C1 Re1 N4 87.9(6) . .
N2 Re1 N4 177.1(4) . .
O1 Re1 N3 87.8(5) . .
O2 Re1 N3 86.8(4) . .
C1 Re1 N3 179.4(6) . .
N2 Re1 N3 87.4(4) . .
N4 Re1 N3 91.6(4) . .
C26 Sn C26 180.0(12) . 3_755
C26 Sn O2 91.1(5) . .
C26 Sn O2 88.9(4) 3_755 .
C26 Sn O2 88.9(5) . 3_755
C26 Sn O2 91.1(4) 3_755 3_755
O2 Sn O2 180.0(4) . 3_755
C26 Sn Cl1 92.0(5) . 3_755
C26 Sn Cl1 88.0(5) 3_755 3_755
O2 Sn Cl1 89.5(3) . 3_755
O2 Sn Cl1 90.5(3) 3_755 3_755
C26 Sn Cl1 88.0(5) . .
C26 Sn Cl1 92.0(5) 3_755 .
O2 Sn Cl1 90.5(3) . .
O2 Sn Cl1 89.5(3) 3_755 .
Cl1 Sn Cl1 180.0(3) 3_755 .
Re1 O2 Sn 171.9(6) . .
N1 C1 Re1 118.1(12) . .
C2 N1 C6 120.0 . .
C2 N1 C1 119.1(9) . .
C6 N1 C1 120.4(9) . .
C3 C2 N1 120.0 . .
C2 C3 C4 120.0 . .
C2 C3 C7 119.4 . .
C4 C3 C7 120.6 . .
C5 C4 C3 120.0 . .
C6 C5 C4 120.0 . .
C5 C6 N1 120.0 . .
C8 N2 C12 120.0 . .
C8 N2 Re1 119.8(5) . .
C12 N2 Re1 120.0(5) . .
C9 C8 N2 120.0 . .
C8 C9 C10 120.0 . .
C8 C9 C13 122.9 . .
C10 C9 C13 117.0 . .
C11 C10 C9 120.0 . .
C10 C11 C12 120.0 . .
C11 C12 N2 120.0 . .
C14 N3 C18 120.0 . .
C14 N3 Re1 122.4(5) . .
C18 N3 Re1 117.4(5) . .
C15 C14 N3 120.0 . .
C16 C15 C14 120.0 . .
C15 C16 C17 120.0 . .
C19 C17 C16 121.7 . .
C19 C17 C18 118.2 . .
C16 C17 C18 120.0 . .
C17 C18 N3 120.0 . .
C20 N4 C24 120.0 . .
C20 N4 Re1 122.0(3) . .
C24 N4 Re1 118.0(3) . .
C21 C20 N4 120.0 . .
C20 C21 C22 120.0 . .
C20 C21 C25 119.5 . .
C22 C21 C25 120.5 . .
C23 C22 C21 120.0 . .
C22 C23 C24 120.0 . .
C23 C24 N4 120.0 . .

loop_
_geom_bond_atom_site_label_1
_geom_bond_atom_site_label_2
_geom_bond_distance
_geom_bond_site_symmetry_2
Re1 O1 1.740(11) .
Re1 O2 1.837(10) .
Re1 C1 2.06(2) .
Re1 N2 2.119(7) .
Re1 N4 2.135(7) .
Re1 N3 2.233(8) .
Sn C26 2.028(13) .
Sn C26 2.03(2) 3_755
Sn O2 2.216(10) .
Sn O2 2.216(10) 3_755
Sn Cl1 2.570(4) 3_755
Sn Cl1 2.570(4) .
C1 N1 1.485(19) .
N1 C2 1.3900 .
N1 C6 1.3900 .
C2 C3 1.3900 .
C3 C4 1.3900 .
C3 C7 1.4622 .
C4 C5 1.3900 .
C5 C6 1.3900 .
N2 C8 1.3900 .
N2 C12 1.3900 .
C8 C9 1.3900 .
C9 C10 1.3900 .
C9 C13 1.4730 .
C10 C11 1.3900 .
C11 C12 1.3900 .
N3 C14 1.3900 .
N3 C18 1.3900 .
C14 C15 1.3900 .
C15 C16 1.3900 .
C16 C17 1.3900 .
C17 C19 1.3574 .
C17 C18 1.3900 .
N4 C20 1.3900 .
N4 C24 1.3900 .
C20 C21 1.3900 .
C21 C22 1.3900 .
C21 C25 1.4921 .
C22 C23 1.3900 .
C23 C24 1.3900 .
